data_1571302
loop_
_publ_author_name
'Wang, Xinrui'
'Gopalsamy, Karuppasamy'
'Clavier, Gilles'
'Maurin, Guillaume'
'Ding, Bin'
'Tissot, Antoine'
'Serre, Christian'

_publ_section_title
;
 Lanthanide MOF-based luminescent sensor arrays for the detection of
 castration-resistant prostate cancer curing drugs and biomarkers.
;
_journal_issue 17
_journal_name_full 'Chemical science'
_journal_page_first 6488
_journal_page_last 6499
_journal_paper_doi 10.1039/d3sc06899d
_journal_volume 15
_journal_year 2024
_chemical_formula_moiety 'C49.35 H33.25 Eu2 N9.45 O14'
_chemical_formula_sum 'C49.35 H33.25 Eu2 N9.45 O14'
_chemical_formula_weight 1286.52
_space_group_crystal_system monoclinic
_space_group_IT_number 15
_space_group_name_Hall '-C 2yc'
_space_group_name_H-M_alt 'C 1 2/c 1'
_atom_sites_solution_hydrogens mixed
_atom_sites_solution_primary dual
_audit_creation_date 2022-10-13
_audit_creation_method
;
Olex2 1.5
(compiled 2022.04.07 svn.rca3783a0 for OlexSys, GUI svn.r6498)
;
_audit_update_record
;
2022-10-18 deposited with the CCDC.	2024-03-26 downloaded from the CCDC.
;
_cell_angle_alpha 90
_cell_angle_beta 101.363(6)
_cell_angle_gamma 90
_cell_formula_units_Z 8
_cell_length_a 22.6951(13)
_cell_length_b 13.7413(6)
_cell_length_c 35.681(3)
_cell_measurement_reflns_used 7086
_cell_measurement_temperature 293(2)
_cell_measurement_theta_max 28.2430
_cell_measurement_theta_min 3.0300
_cell_volume 10909.4(12)
_computing_cell_refinement 'CrysAlisPro 1.171.40.84a (Rigaku OD, 2020)'
_computing_data_collection 'CrysAlisPro 1.171.40.84a (Rigaku OD, 2020)'
_computing_data_reduction 'CrysAlisPro 1.171.40.84a (Rigaku OD, 2020)'
_computing_molecular_graphics 'Olex2 1.5 (Dolomanov et al., 2009)'
_computing_publication_material 'Olex2 1.5 (Dolomanov et al., 2009)'
_computing_structure_refinement 'SHELXL 2019/2 (Sheldrick, 2015)'
_computing_structure_solution 'SHELXT  (Sheldrick, 2015)'
_diffrn_ambient_temperature 293(2)
_diffrn_detector 'CCD plate'
_diffrn_detector_area_resol_mean 10.5479
_diffrn_detector_type AtlasS2
_diffrn_measured_fraction_theta_full 0.999
_diffrn_measured_fraction_theta_max 0.999
_diffrn_measurement_details
;
List of Runs (angles in degrees, time in seconds):

  # Type    Start    End  Width  t~exp~   \w     \q     \k     \f   Frames
#--------------------------------------------------------------------------
  1  \w     -6.00  23.00   1.00   14.15    --  -10.77 -99.00-120.00   29
  2  \w    -55.00  40.00   1.00   14.15    --   11.63 -57.00 -30.00   95
  3  \w     -2.00  75.00   1.00   14.15    --   11.63  38.00 150.00   77
;
_diffrn_measurement_device 'four-circle diffractometer'
_diffrn_measurement_device_type 'SuperNova, Dual, Cu at home/near, AtlasS2'
_diffrn_measurement_method '\w scans'
_diffrn_orient_matrix_type 'CrysAlisPro convention (1999,Acta A55,543-557)'
_diffrn_orient_matrix_UB_11 0.0050171000
_diffrn_orient_matrix_UB_12 -0.0508751000
_diffrn_orient_matrix_UB_13 -0.0007251000
_diffrn_orient_matrix_UB_21 -0.0257949000
_diffrn_orient_matrix_UB_22 -0.0045993000
_diffrn_orient_matrix_UB_23 -0.0147651000
_diffrn_orient_matrix_UB_31 0.0180272000
_diffrn_orient_matrix_UB_32 0.0076085000
_diffrn_orient_matrix_UB_33 -0.0138741000
_diffrn_radiation_monochromator mirror
_diffrn_radiation_probe x-ray
_diffrn_radiation_type 'Mo K\a'
_diffrn_radiation_wavelength 0.71073
_diffrn_reflns_av_R_equivalents 0.0460
_diffrn_reflns_av_unetI/netI 0.0663
_diffrn_reflns_Laue_measured_fraction_full 0.999
_diffrn_reflns_Laue_measured_fraction_max 0.999
_diffrn_reflns_limit_h_max 26
_diffrn_reflns_limit_h_min -26
_diffrn_reflns_limit_k_max 13
_diffrn_reflns_limit_k_min -16
_diffrn_reflns_limit_l_max 42
_diffrn_reflns_limit_l_min -36
_diffrn_reflns_number 25053
_diffrn_reflns_point_group_measured_fraction_full 0.999
_diffrn_reflns_point_group_measured_fraction_max 0.999
_diffrn_reflns_theta_full 25.009
_diffrn_reflns_theta_max 25.009
_diffrn_reflns_theta_min 1.742
_diffrn_source 'micro-focus sealed X-ray tube'
_diffrn_source_type 'SuperNova (Mo) X-ray Source'
_exptl_absorpt_coefficient_mu 2.349
_exptl_absorpt_correction_T_max 1.00000
_exptl_absorpt_correction_T_min 0.54206
_exptl_absorpt_correction_type multi-scan
_exptl_absorpt_process_details
;
CrysAlisPro 1.171.40.84a (Rigaku Oxford Diffraction, 2020)
Empirical absorption correction using spherical harmonics,
implemented in SCALE3 ABSPACK scaling algorithm.
;
_exptl_crystal_colour colourless
_exptl_crystal_colour_primary colourless
_exptl_crystal_density_diffrn 1.567
_exptl_crystal_description block
_exptl_crystal_F_000 5068
_exptl_crystal_size_max 0.2
_exptl_crystal_size_mid 0.18
_exptl_crystal_size_min 0.16
_refine_diff_density_max 1.296
_refine_diff_density_min -2.355
_refine_diff_density_rms 0.153
_refine_ls_extinction_method none
_refine_ls_goodness_of_fit_ref 1.086
_refine_ls_hydrogen_treatment constr
_refine_ls_matrix_type full
_refine_ls_number_parameters 695
_refine_ls_number_reflns 9600
_refine_ls_number_restraints 102
_refine_ls_restrained_S_all 1.086
_refine_ls_R_factor_all 0.0657
_refine_ls_R_factor_gt 0.0500
_refine_ls_shift/su_max 0.003
_refine_ls_shift/su_mean 0.000
_refine_ls_structure_factor_coef Fsqd
_refine_ls_weighting_details 'w=1/[\s^2^(Fo^2^)+(0.0397P)^2^+115.8661P] where P=(Fo^2^+2Fc^2^)/3'
_refine_ls_weighting_scheme calc
_refine_ls_wR_factor_gt 0.1109
_refine_ls_wR_factor_ref 0.1195
_reflns_Friedel_coverage 0.000
_reflns_number_gt 7813
_reflns_number_total 9600
_reflns_threshold_expression 'I > 2\s(I)'
_cod_data_source_file d3sc06899d2.cif
_cod_data_source_block a221012d_sq
_cod_depositor_comments 'Adding full bibliography for 1571301--1571302.cif.'
_cod_original_cell_volume 10909.4(11)
_cod_database_code 1571302
_shelx_shelxl_version_number 2019/2
_shelx_space_group_comment
;
The symmetry employed for this shelxl refinement is uniquely defined
by the following loop, which should always be used as a source of
symmetry information in preference to the above space-group names.
They are only intended as comments.
;
_olex2_refinement_description
;
1. Fixed Uiso
 At 1.2 times of:
  All C(H) groups
 At 1.5 times of:
  All C(H,H,H) groups, All O(H,H) groups
2. Restrained distances
 N7A-C35 = N7-C35
 1.45 with sigma of 0.01
 O13-C49
 1.15 with sigma of 0.01
 C51-C50
 2.2 with sigma of 0.01
 N10-C51 = N10-C50
 1.5 with sigma of 0.01
 N10-C49
 1.32 with sigma of 0.01
 O13-C49 \\sim O13A-C49
 with sigma of 0.02
 Eu2-O13 \\sim Eu2-O13A
 with sigma of 0.02
 C51-C49 \\sim C49-C50
 with sigma of 0.001
3. Restrained planarity
 N10, C49, C50, C51
 with sigma of 0.001
 N7, N8, N9, C33, C34
 with sigma of 0.001
4. Uiso/Uaniso restraints and constraints
O13 \\sim N10 \\sim C49 \\sim C50 \\sim C51: within 2A with sigma of 0.01 and
sigma for terminal atoms of 0.02 within 2A
C28 \\sim C29 \\sim C30 \\sim C25 \\sim C26 \\sim C27: within 2A with sigma of
0.001 and sigma for terminal atoms of 0.002 within 2A
Uanis(N9A) \\sim Ueq, Uanis(N9) \\sim Ueq: with sigma of 0.005 and sigma for
terminal atoms of 0.005
Uanis(C28) \\sim Ueq: with sigma of 0.005 and sigma for terminal atoms of 0.005
Uanis(C34A) \\sim Ueq, Uanis(C34) \\sim Ueq: with sigma of 0.005 and sigma for
terminal atoms of 0.005
Uanis(O13) = Uanis(O13A)
Uanis(N7A) = Uanis(N7)
Uanis(N8A) = Uanis(N8)
Uanis(C33A) = Uanis(C33)
Uanis(N9) = Uanis(N9A)
Uanis(C34) = Uanis(C34A)
5. Others
 Sof(N7A)=Sof(C34A)=Sof(H34A)=Sof(N9A)=Sof(C33A)=Sof(H33A)=Sof(N8A)=1-FVAR(1)
 Sof(N7)=Sof(N8)=Sof(C33)=Sof(H33)=Sof(N9)=Sof(C34)=Sof(H34)=FVAR(1)
 Fixed Sof: O13(0.45) N10(0.45) C49(0.45) H49(0.45) C50(0.45) H50A(0.45)
 H50B(0.45) H50C(0.45) C51(0.45) H51A(0.45) H51B(0.45) H51C(0.45) O13A(0.55)
 H13A(0.55) H13B(0.55)
6.a Riding coordinates:
 O14(H14A,H14B), C50(H50A,H50B,H50C), C51(H51A,H51B,H51C), O13A(H13A,H13B)
6.b Aromatic/amide H refined with riding coordinates:
 C1(H1), C2(H2), C4(H4), C5(H5), C7(H7), C8(H8), C10(H10), C12(H12), C14(H14),
 C17(H17), C18(H18), C20(H20), C21(H21), C23(H23), C24(H24), C26(H26), C28(H28),
  C30(H30), C36(H36), C37(H37), C39(H39), C40(H40), C42(H42), C44(H44),
 C46(H46), C33(H33), C34(H34), C49(H49), C34A(H34A), C33A(H33A)
6.c Fitted pentagon refined as free rotating group:
 N7(N8,C33,N9,C34), N7A(C34A,N9A,C33A,N8A)
;
_platon_squeeze_void_probe_radius 1.20
_olex2_submission_special_instructions 'No special instructions were received'
_oxdiff_exptl_absorpt_empirical_details
;
Empirical correction (ABSPACK) includes:
- Absorption correction using spherical harmonics
- Frame scaling
;
_oxdiff_exptl_absorpt_empirical_full_max 1.406
_oxdiff_exptl_absorpt_empirical_full_min 0.594

loop_
_space_group_symop_operation_xyz
'x, y, z'
'-x, y, -z+1/2'
'x+1/2, y+1/2, z'
'-x+1/2, y+1/2, -z+1/2'
'-x, -y, -z'
'x, -y, z-1/2'
'-x+1/2, -y+1/2, -z'
'x+1/2, -y+1/2, z-1/2'

loop_
_atom_site_label
_atom_site_type_symbol
_atom_site_fract_x
_atom_site_fract_y
_atom_site_fract_z
_atom_site_U_iso_or_equiv
_atom_site_adp_type
_atom_site_occupancy
_atom_site_site_symmetry_order
_atom_site_calc_flag
_atom_site_refinement_flags_posn
_atom_site_refinement_flags_adp
_atom_site_refinement_flags_occupancy
_atom_site_disorder_assembly
_atom_site_disorder_group
Eu1 Eu 0.66951(2) 0.72046(2) 0.75889(2) 0.01973(11) Uani 1 1 d . . . . .
Eu2 Eu 0.77339(2) 0.98816(2) 0.67425(2) 0.01948(11) Uani 1 1 d D . . . .
O1 O 0.5643(2) 0.7363(4) 0.73598(15) 0.0375(13) Uani 1 1 d . . . . .
O2 O 0.6181(2) 0.7822(4) 0.69388(14) 0.0316(12) Uani 1 1 d . . . . .
O3 O 0.3592(2) 0.6107(3) 0.69299(13) 0.0257(11) Uani 1 1 d . . . . .
O4 O 0.3255(2) 0.5887(4) 0.63112(15) 0.0382(13) Uani 1 1 d . . . . .
O5 O 0.7549(3) 0.8200(4) 0.67338(14) 0.0355(13) Uani 1 1 d . . . . .
O6 O 0.7447(2) 0.7323(3) 0.72444(13) 0.0283(11) Uani 1 1 d . . . . .
O7 O 0.8256(3) 0.3959(4) 0.73402(15) 0.0434(15) Uani 1 1 d . . . . .
O8 O 0.8258(3) 0.3135(3) 0.68168(15) 0.0356(13) Uani 1 1 d . . . . .
O9 O 0.7576(2) 0.6488(3) 0.79844(14) 0.0256(11) Uani 1 1 d . . . . .
O10 O 0.7960(2) 0.6199(4) 0.85910(14) 0.0320(12) Uani 1 1 d . . . . .
O11 O 0.8065(2) 0.9577(4) 0.73920(14) 0.0372(13) Uani 1 1 d . . . . .
O12 O 0.8516(3) 1.0764(4) 0.77635(15) 0.0370(13) Uani 1 1 d . . . . .
O14 O 0.6727(3) 0.9636(4) 0.6854(2) 0.0565(18) Uani 1 1 d . . . . .
H14A H 0.665543 0.902415 0.686493 0.085 Uiso 1 1 d R U . . .
H14B H 0.647073 0.993635 0.670393 0.085 Uiso 1 1 d R U . . .
N1 N 0.4645(4) 0.8992(6) 0.4528(2) 0.052(2) Uani 1 1 d . . . . .
N2 N 0.4136(4) 0.9096(8) 0.4271(3) 0.086(3) Uani 1 1 d . . . . .
N3 N 0.4908(5) 0.9479(8) 0.4011(3) 0.089(3) Uani 1 1 d . . . . .
N4 N 0.7897(3) 0.5922(5) 0.45580(17) 0.0344(16) Uani 1 1 d . . . . .
N5 N 0.8299(3) 0.6506(5) 0.44205(18) 0.0413(18) Uani 1 1 d . . . . .
N6 N 0.7687(3) 0.5709(4) 0.39397(16) 0.0295(14) Uani 1 1 d . . . . .
C1 C 0.4317(5) 0.9409(11) 0.3957(3) 0.089(4) Uani 1 1 d . . . . .
H1 H 0.405784 0.956001 0.372890 0.107 Uiso 1 1 calc R U . . .
C2 C 0.5107(5) 0.9234(9) 0.4374(3) 0.071(3) Uani 1 1 d . . . . .
H2 H 0.550749 0.923307 0.449910 0.085 Uiso 1 1 calc R U . . .
C3 C 0.4653(4) 0.8672(7) 0.4912(2) 0.044(2) Uani 1 1 d . . . . .
C4 C 0.4120(4) 0.8649(8) 0.5046(3) 0.065(3) Uani 1 1 d . . . . .
H4 H 0.376344 0.885278 0.489094 0.077 Uiso 1 1 calc R U . . .
C5 C 0.4123(4) 0.8318(8) 0.5416(3) 0.057(3) Uani 1 1 d . . . . .
H5 H 0.376526 0.830444 0.550528 0.069 Uiso 1 1 calc R U . . .
C6 C 0.4648(3) 0.8009(6) 0.5652(2) 0.0360(19) Uani 1 1 d . . . . .
C7 C 0.5174(4) 0.8048(8) 0.5511(3) 0.053(3) Uani 1 1 d . . . . .
H7 H 0.553403 0.785253 0.566560 0.063 Uiso 1 1 calc R U . . .
C8 C 0.5173(4) 0.8378(8) 0.5141(3) 0.053(3) Uani 1 1 d . . . . .
H8 H 0.553033 0.839678 0.505060 0.064 Uiso 1 1 calc R U . . .
C9 C 0.4647(3) 0.7653(6) 0.6043(2) 0.0331(18) Uani 1 1 d . . . . .
C10 C 0.5143(3) 0.7792(6) 0.6340(2) 0.0351(19) Uani 1 1 d . . . . .
H10 H 0.547943 0.811862 0.629183 0.042 Uiso 1 1 calc R U . . .
C11 C 0.5142(3) 0.7452(5) 0.6705(2) 0.0275(17) Uani 1 1 d . . . . .
C12 C 0.4645(3) 0.6983(5) 0.6784(2) 0.0287(17) Uani 1 1 d . . . . .
H12 H 0.464141 0.678007 0.703238 0.034 Uiso 1 1 calc R U . . .
C13 C 0.4152(3) 0.6814(5) 0.6498(2) 0.0272(17) Uani 1 1 d . . . . .
C14 C 0.4151(3) 0.7143(6) 0.6128(2) 0.0308(18) Uani 1 1 d . . . . .
H14 H 0.381915 0.702470 0.593513 0.037 Uiso 1 1 calc R U . . .
C15 C 0.5689(3) 0.7576(5) 0.7019(2) 0.0273(16) Uani 1 1 d . . . . .
C16 C 0.3627(3) 0.6254(5) 0.6579(2) 0.0247(16) Uani 1 1 d . . . . .
C17 C 0.8150(3) 0.6354(6) 0.4051(2) 0.0369(19) Uani 1 1 d . . . . .
H17 H 0.834462 0.666128 0.387769 0.044 Uiso 1 1 calc R U . . .
C18 C 0.7542(4) 0.5476(6) 0.4270(2) 0.0336(18) Uani 1 1 d . . . . .
H18 H 0.723199 0.505547 0.429698 0.040 Uiso 1 1 calc R U . . .
C19 C 0.7905(4) 0.5861(6) 0.4961(2) 0.0336(18) Uani 1 1 d . . . . .
C20 C 0.8110(4) 0.6643(6) 0.5190(2) 0.044(2) Uani 1 1 d . . . . .
H20 H 0.823952 0.720721 0.508708 0.053 Uiso 1 1 calc R U . . .
C21 C 0.8120(4) 0.6571(6) 0.5581(2) 0.041(2) Uani 1 1 d . . . . .
H21 H 0.826236 0.709374 0.573845 0.049 Uiso 1 1 calc R U . . .
C22 C 0.7921(4) 0.5736(5) 0.5743(2) 0.0328(18) Uani 1 1 d . . . . .
C23 C 0.7710(4) 0.4968(6) 0.5496(2) 0.041(2) Uani 1 1 d . . . . .
H23 H 0.756996 0.440493 0.559431 0.049 Uiso 1 1 calc R U . . .
C24 C 0.7704(4) 0.5030(6) 0.5109(2) 0.043(2) Uani 1 1 d . . . . .
H24 H 0.756463 0.451034 0.494879 0.052 Uiso 1 1 calc R U . . .
C25 C 0.7916(3) 0.5700(5) 0.6154(2) 0.0275(8) Uani 1 1 d . U . . .
C26 C 0.8060(3) 0.4852(5) 0.6368(2) 0.0272(8) Uani 1 1 d . U . . .
H26 H 0.816187 0.429056 0.624955 0.033 Uiso 1 1 calc R U . . .
C27 C 0.8051(3) 0.4842(5) 0.67602(19) 0.0264(8) Uani 1 1 d . U . . .
C28 C 0.7893(3) 0.5667(5) 0.6938(2) 0.0258(8) Uani 1 1 d . U . . .
H28 H 0.788253 0.565550 0.719749 0.031 Uiso 1 1 calc R U . . .
C29 C 0.7748(3) 0.6518(5) 0.67270(19) 0.0266(8) Uani 1 1 d . U . . .
C30 C 0.7765(3) 0.6523(5) 0.6344(2) 0.0272(8) Uani 1 1 d . U . . .
H30 H 0.767152 0.709611 0.620570 0.033 Uiso 1 1 calc R U . . .
C31 C 0.7566(3) 0.7417(5) 0.69170(19) 0.0218(15) Uani 1 1 d . . . . .
C32 C 0.8209(3) 0.3925(5) 0.69853(19) 0.0214(15) Uani 1 1 d . . . . .
C35 C 0.9091(4) 1.0172(7) 0.9882(2) 0.047(2) Uani 1 1 d D . . . .
C36 C 0.9191(5) 0.9215(7) 0.9817(3) 0.061(3) Uani 1 1 d . . . . .
H36 H 0.935146 0.880159 1.001715 0.073 Uiso 1 1 calc R U . . .
C37 C 0.9051(5) 0.8876(7) 0.9446(3) 0.056(3) Uani 1 1 d . . . . .
H37 H 0.911817 0.822362 0.939980 0.067 Uiso 1 1 calc R U . . .
C38 C 0.8811(4) 0.9476(6) 0.9140(2) 0.0347(18) Uani 1 1 d . . . . .
C39 C 0.8727(4) 1.0456(6) 0.9227(2) 0.046(2) Uani 1 1 d . . . . .
H39 H 0.857244 1.088433 0.903038 0.055 Uiso 1 1 calc R U . . .
C40 C 0.8869(4) 1.0802(7) 0.9600(3) 0.053(2) Uani 1 1 d . . . . .
H40 H 0.881286 1.145384 0.965370 0.063 Uiso 1 1 calc R U . . .
C41 C 0.8610(3) 0.9082(5) 0.8750(2) 0.0304(17) Uani 1 1 d . . . . .
C42 C 0.8402(3) 0.8128(5) 0.8700(2) 0.0300(17) Uani 1 1 d . . . . .
H42 H 0.841420 0.773672 0.891380 0.036 Uiso 1 1 calc R U . . .
C43 C 0.8176(3) 0.7742(5) 0.83395(19) 0.0233(15) Uani 1 1 d . . . . .
C44 C 0.8176(3) 0.8313(5) 0.8017(2) 0.0238(16) Uani 1 1 d . . . . .
H44 H 0.803813 0.805353 0.777510 0.029 Uiso 1 1 calc R U . . .
C45 C 0.8379(3) 0.9264(5) 0.80557(19) 0.0240(16) Uani 1 1 d . . . . .
C46 C 0.8597(3) 0.9646(5) 0.8420(2) 0.0293(17) Uani 1 1 d . . . . .
H46 H 0.873625 1.028435 0.844387 0.035 Uiso 1 1 calc R U . . .
C47 C 0.7899(3) 0.6752(5) 0.8306(2) 0.0223(15) Uani 1 1 d . . . . .
C48 C 0.8327(3) 0.9904(5) 0.7710(2) 0.0280(17) Uani 1 1 d . . . . .
O13 O 0.8637(10) 0.906(5) 0.6658(17) 0.070(5) Uani 0.45 1 d D U P A 1
N7 N 0.9080(13) 1.058(2) 1.0250(4) 0.046(4) Uani 0.353(10) 1 d DG . P B 1
N8 N 0.9371(17) 1.147(2) 1.0379(7) 0.105(7) Uani 0.353(10) 1 d G . P B 1
C33 C 0.9424(14) 1.1512(19) 1.0782(7) 0.109(6) Uani 0.353(10) 1 d G . P B 1
H33 H 0.959682 1.201697 1.093966 0.131 Uiso 0.353(10) 1 calc R U P B 1
N9 N 0.9165(11) 1.065(2) 1.0901(4) 0.089(5) Uani 0.353(10) 1 d G U P B 1
C34 C 0.8953(11) 1.0076(16) 1.0572(7) 0.072(4) Uani 0.353(10) 1 d G U P B 1
H34 H 0.876423 0.947489 1.056900 0.086 Uiso 0.353(10) 1 calc R U P B 1
N10 N 0.9530(6) 0.8300(11) 0.67821(17) 0.093(5) Uani 0.45 1 d D U P A 1
C49 C 0.9144(7) 0.8998(14) 0.6775(4) 0.082(5) Uani 0.45 1 d D U P A 1
H49 H 0.931404 0.956897 0.688735 0.098 Uiso 0.45 1 calc R U P A 1
C50 C 0.9437(11) 0.7226(11) 0.6727(6) 0.135(10) Uani 0.45 1 d D U P A 1
H50A H 0.942478 0.692650 0.696875 0.202 Uiso 0.45 1 d R U P A 1
H50B H 0.976428 0.695960 0.662665 0.202 Uiso 0.45 1 d R U P A 1
H50C H 0.906568 0.710370 0.655205 0.202 Uiso 0.45 1 d R U P A 1
C51 C 1.0189(6) 0.8274(19) 0.6844(5) 0.133(9) Uani 0.45 1 d D U P A 1
H51A H 1.033799 0.892686 0.684193 0.200 Uiso 0.45 1 d R U P A 1
H51B H 1.031089 0.790446 0.664433 0.200 Uiso 0.45 1 d R U P A 1
H51C H 1.034809 0.797766 0.708683 0.200 Uiso 0.45 1 d R U P A 1
O13A O 0.8664(9) 0.903(4) 0.6728(14) 0.070(5) Uani 0.55 1 d D . P A 2
H13A H 0.880840 0.894821 0.653861 0.105 Uiso 0.55 1 d R U P A 2
H13B H 0.875670 0.856611 0.687671 0.105 Uiso 0.55 1 d R U P A 2
N7A N 0.9275(5) 1.0464(11) 1.0270(2) 0.046(4) Uani 0.647(10) 1 d DG . P B 2
C34A C 0.9559(6) 0.9980(8) 1.0609(3) 0.072(4) Uani 0.647(10) 1 d G U P B 2
H34A H 0.969996 0.934343 1.062617 0.086 Uiso 0.647(10) 1 calc R U P B 2
N9A N 0.9589(6) 1.0640(11) 1.0919(2) 0.089(5) Uani 0.647(10) 1 d G U P B 2
C33A C 0.9324(8) 1.1532(9) 1.0770(4) 0.109(6) Uani 0.647(10) 1 d G . P B 2
H33A H 0.928413 1.208895 1.091127 0.131 Uiso 0.647(10) 1 calc R U P B 2
N8A N 0.9129(8) 1.1422(10) 1.0369(4) 0.105(7) Uani 0.647(10) 1 d G . P B 2

loop_
_atom_site_aniso_label
_atom_site_aniso_U_11
_atom_site_aniso_U_22
_atom_site_aniso_U_33
_atom_site_aniso_U_23
_atom_site_aniso_U_13
_atom_site_aniso_U_12
Eu1 0.03000(19) 0.01524(19) 0.01318(18) -0.00031(14) 0.00240(14) 0.00112(15)
Eu2 0.02902(19) 0.01456(19) 0.01450(19) -0.00055(14) 0.00338(14) 0.00001(15)
O1 0.030(3) 0.054(4) 0.026(3) 0.008(3) 0.001(2) -0.004(3)
O2 0.028(3) 0.034(3) 0.031(3) 0.007(2) 0.004(2) -0.009(2)
O3 0.031(3) 0.024(3) 0.024(3) -0.004(2) 0.010(2) -0.006(2)
O4 0.042(3) 0.048(3) 0.024(3) -0.003(3) 0.006(3) -0.022(3)
O5 0.070(4) 0.019(3) 0.016(3) 0.000(2) 0.006(3) 0.001(3)
O6 0.038(3) 0.027(3) 0.021(3) -0.005(2) 0.009(2) -0.002(2)
O7 0.081(4) 0.021(3) 0.028(3) 0.007(2) 0.009(3) 0.003(3)
O8 0.065(4) 0.017(3) 0.028(3) 0.004(2) 0.018(3) 0.010(3)
O9 0.032(3) 0.020(3) 0.022(3) 0.002(2) -0.001(2) -0.002(2)
O10 0.049(3) 0.023(3) 0.022(3) 0.004(2) 0.001(2) -0.005(3)
O11 0.053(3) 0.033(3) 0.020(3) 0.006(2) -0.008(2) -0.012(3)
O12 0.063(4) 0.019(3) 0.026(3) 0.006(2) 0.002(3) -0.003(3)
O14 0.048(3) 0.028(3) 0.102(6) 0.020(3) 0.033(4) -0.002(3)
N1 0.063(5) 0.061(5) 0.028(4) 0.012(4) 0.001(4) -0.017(4)
N2 0.081(7) 0.124(9) 0.050(6) 0.012(6) 0.004(5) -0.030(6)
N3 0.102(8) 0.121(9) 0.042(6) 0.023(6) 0.010(5) -0.024(7)
N4 0.047(4) 0.038(4) 0.019(3) -0.002(3) 0.008(3) -0.003(3)
N5 0.044(4) 0.056(5) 0.023(4) -0.004(3) 0.006(3) -0.017(4)
N6 0.044(4) 0.029(3) 0.014(3) -0.002(3) 0.004(3) 0.000(3)
C1 0.068(7) 0.151(13) 0.040(7) 0.014(8) -0.008(6) -0.030(8)
C2 0.058(6) 0.116(10) 0.039(6) 0.023(6) 0.011(5) -0.022(7)
C3 0.062(6) 0.046(5) 0.025(5) 0.004(4) 0.011(4) -0.011(5)
C4 0.047(5) 0.103(9) 0.043(6) 0.031(6) 0.006(5) 0.003(6)
C5 0.039(5) 0.093(8) 0.040(6) 0.024(5) 0.010(4) 0.008(5)
C6 0.037(4) 0.039(5) 0.032(5) 0.003(4) 0.007(4) -0.008(4)
C7 0.041(5) 0.080(7) 0.037(5) 0.007(5) 0.008(4) -0.003(5)
C8 0.043(5) 0.082(7) 0.038(5) 0.012(5) 0.012(4) -0.012(5)
C9 0.029(4) 0.042(5) 0.028(4) 0.007(4) 0.004(3) -0.004(4)
C10 0.029(4) 0.041(5) 0.033(5) 0.014(4) 0.001(3) -0.009(4)
C11 0.025(4) 0.030(4) 0.025(4) 0.001(3) 0.001(3) 0.005(3)
C12 0.033(4) 0.031(4) 0.022(4) 0.007(3) 0.005(3) -0.003(4)
C13 0.033(4) 0.026(4) 0.024(4) 0.000(3) 0.010(3) -0.004(3)
C14 0.027(4) 0.037(5) 0.028(4) 0.003(4) 0.005(3) -0.006(4)
C15 0.034(4) 0.024(4) 0.022(4) 0.004(3) 0.000(3) 0.002(3)
C16 0.023(3) 0.026(4) 0.026(4) 0.001(3) 0.008(3) -0.001(3)
C17 0.037(4) 0.050(5) 0.023(4) 0.002(4) 0.006(3) -0.010(4)
C18 0.051(5) 0.029(4) 0.022(4) -0.004(3) 0.010(4) -0.010(4)
C19 0.049(5) 0.033(4) 0.020(4) -0.003(4) 0.009(4) 0.002(4)
C20 0.073(6) 0.033(5) 0.027(5) 0.004(4) 0.012(4) -0.006(5)
C21 0.065(6) 0.033(5) 0.026(5) -0.003(4) 0.012(4) -0.006(4)
C22 0.051(5) 0.023(4) 0.024(4) -0.003(3) 0.005(4) 0.006(4)
C23 0.075(6) 0.023(4) 0.025(4) 0.002(4) 0.015(4) 0.002(4)
C24 0.074(6) 0.032(5) 0.025(5) -0.004(4) 0.014(4) 0.000(5)
C25 0.0449(18) 0.0208(16) 0.0166(16) 0.0006(14) 0.0056(15) 0.0034(15)
C26 0.0444(18) 0.0206(16) 0.0164(16) 0.0003(14) 0.0057(15) 0.0033(15)
C27 0.0434(18) 0.0203(16) 0.0156(16) 0.0004(14) 0.0060(14) 0.0030(15)
C28 0.0425(17) 0.0201(16) 0.0147(16) 0.0007(14) 0.0055(14) 0.0027(15)
C29 0.0436(18) 0.0201(16) 0.0159(16) 0.0009(14) 0.0055(15) 0.0029(15)
C30 0.0445(18) 0.0205(16) 0.0164(16) 0.0009(14) 0.0054(15) 0.0031(15)
C31 0.026(3) 0.017(4) 0.022(4) -0.002(3) 0.003(3) -0.004(3)
C32 0.026(3) 0.020(4) 0.018(4) 0.002(3) 0.004(3) 0.005(3)
C35 0.066(6) 0.047(6) 0.026(5) -0.009(4) 0.003(4) -0.011(5)
C36 0.107(8) 0.043(6) 0.024(5) 0.001(4) -0.011(5) 0.000(6)
C37 0.086(7) 0.038(5) 0.031(5) -0.004(4) -0.016(5) -0.003(5)
C38 0.045(5) 0.029(4) 0.027(4) 0.003(4) -0.001(4) -0.009(4)
C39 0.065(6) 0.039(5) 0.030(5) -0.002(4) -0.002(4) -0.011(5)
C40 0.078(7) 0.033(5) 0.042(6) -0.003(4) -0.002(5) 0.001(5)
C41 0.041(4) 0.025(4) 0.021(4) -0.001(3) -0.005(3) -0.009(4)
C42 0.043(4) 0.022(4) 0.021(4) 0.006(3) -0.001(3) -0.007(4)
C43 0.029(4) 0.020(4) 0.018(4) 0.005(3) -0.003(3) 0.000(3)
C44 0.021(3) 0.023(4) 0.023(4) 0.002(3) -0.007(3) -0.002(3)
C45 0.028(4) 0.024(4) 0.019(4) 0.003(3) 0.003(3) -0.001(3)
C46 0.032(4) 0.022(4) 0.031(4) 0.005(3) 0.000(3) -0.006(3)
C47 0.023(3) 0.018(4) 0.025(4) -0.002(3) 0.003(3) -0.004(3)
C48 0.035(4) 0.025(4) 0.024(4) 0.010(3) 0.007(3) 0.003(4)
O13 0.050(4) 0.071(6) 0.091(13) -0.002(8) 0.019(5) 0.023(4)
N7 0.041(11) 0.055(6) 0.034(5) -0.005(4) -0.009(5) 0.006(7)
N8 0.13(2) 0.119(11) 0.053(7) -0.031(7) -0.011(9) 0.045(11)
C33 0.157(15) 0.111(12) 0.051(8) -0.016(8) 0.001(9) 0.041(12)
N9 0.091(6) 0.091(5) 0.086(5) -0.005(3) 0.019(4) -0.001(4)
C34 0.077(5) 0.071(5) 0.068(5) -0.002(3) 0.014(3) -0.001(3)
N10 0.059(8) 0.109(11) 0.110(12) 0.025(10) 0.020(8) 0.043(9)
C49 0.053(7) 0.093(9) 0.099(12) 0.017(9) 0.017(8) 0.036(8)
C50 0.123(17) 0.126(19) 0.15(2) 0.011(18) 0.010(17) 0.026(17)
C51 0.067(14) 0.19(2) 0.147(19) 0.029(18) 0.021(15) 0.005(16)
O13A 0.050(4) 0.071(6) 0.091(13) -0.002(8) 0.019(5) 0.023(4)
N7A 0.041(11) 0.055(6) 0.034(5) -0.005(4) -0.009(5) 0.006(7)
C34A 0.077(5) 0.071(5) 0.068(5) -0.002(3) 0.014(3) -0.001(3)
N9A 0.091(6) 0.091(5) 0.086(5) -0.005(3) 0.019(4) -0.001(4)
C33A 0.157(15) 0.111(12) 0.051(8) -0.016(8) 0.001(9) 0.041(12)
N8A 0.13(2) 0.119(11) 0.053(7) -0.031(7) -0.011(9) 0.045(11)

loop_
_atom_type_symbol
_atom_type_description
_atom_type_scat_dispersion_real
_atom_type_scat_dispersion_imag
_atom_type_scat_source
C C 0.0033 0.0016 'International Tables Vol C Tables 4.2.6.8 and 6.1.1.4'
H H 0.0000 0.0000 'International Tables Vol C Tables 4.2.6.8 and 6.1.1.4'
Eu Eu -0.1578 3.6682 'International Tables Vol C Tables 4.2.6.8 and 6.1.1.4'
N N 0.0061 0.0033 'International Tables Vol C Tables 4.2.6.8 and 6.1.1.4'
O O 0.0106 0.0060 'International Tables Vol C Tables 4.2.6.8 and 6.1.1.4'

loop_
_geom_angle_atom_site_label_1
_geom_angle_atom_site_label_2
_geom_angle_atom_site_label_3
_geom_angle
_geom_angle_site_symmetry_1
_geom_angle_site_symmetry_3
_geom_angle_publ_flag
O1 Eu1 Eu2 117.32(13) . 4_646 ?
O1 Eu1 O2 53.36(16) . . ?
O1 Eu1 O3 84.86(17) . 2_656 ?
O1 Eu1 O7 88.1(2) . 4_656 ?
O1 Eu1 O8 96.84(19) . 4_656 ?
O1 Eu1 O9 153.81(17) . . ?
O1 Eu1 C32 94.3(2) . 4_656 ?
O2 Eu1 Eu2 147.41(12) . 4_646 ?
O2 Eu1 C32 100.81(19) . 4_656 ?
O3 Eu1 Eu2 37.29(10) 2_656 4_646 ?
O3 Eu1 O2 134.93(16) 2_656 . ?
O3 Eu1 C32 98.15(17) 2_656 4_656 ?
O6 Eu1 Eu2 100.72(12) . 4_646 ?
O6 Eu1 O1 127.70(17) . . ?
O6 Eu1 O2 75.07(16) . . ?
O6 Eu1 O3 137.85(16) . 2_656 ?
O6 Eu1 O7 87.81(18) . 4_656 ?
O6 Eu1 O8 120.90(17) . 4_656 ?
O6 Eu1 O9 74.03(17) . . ?
O6 Eu1 O12 82.38(18) . 4_646 ?
O6 Eu1 C32 104.15(18) . 4_656 ?
O7 Eu1 Eu2 136.12(14) 4_656 4_646 ?
O7 Eu1 O2 76.44(18) 4_656 . ?
O7 Eu1 O3 123.25(16) 4_656 2_656 ?
O7 Eu1 O8 53.14(17) 4_656 4_656 ?
O7 Eu1 C32 26.53(18) 4_656 4_656 ?
O8 Eu1 Eu2 86.96(12) 4_656 4_646 ?
O8 Eu1 O2 123.39(17) 4_656 . ?
O8 Eu1 O3 71.97(16) 4_656 2_656 ?
O8 Eu1 C32 26.70(17) 4_656 4_656 ?
O9 Eu1 Eu2 37.05(11) . 4_646 ?
O9 Eu1 O2 148.29(16) . . ?
O9 Eu1 O3 69.28(15) . 2_656 ?
O9 Eu1 O7 109.18(18) . 4_656 ?
O9 Eu1 O8 79.51(18) . 4_656 ?
O9 Eu1 C32 93.46(18) . 4_656 ?
O12 Eu1 Eu2 69.96(13) 4_646 4_646 ?
O12 Eu1 O1 78.9(2) 4_646 . ?
O12 Eu1 O2 77.46(17) 4_646 . ?
O12 Eu1 O3 78.63(17) 4_646 2_656 ?
O12 Eu1 O7 153.69(18) 4_646 4_656 ?
O12 Eu1 O8 150.57(17) 4_646 4_656 ?
O12 Eu1 O9 91.54(17) 4_646 . ?
O12 Eu1 C32 172.67(19) 4_646 4_656 ?
C32 Eu1 Eu2 111.42(14) 4_656 4_646 ?
O3 Eu2 O9 65.61(14) 3 4_656 ?
O3 Eu2 N6 125.26(17) 3 7_666 ?
O3 Eu2 C16 26.20(17) 3 3 ?
O3 Eu2 C47 77.17(17) 3 4_656 ?
O4 Eu2 O3 51.46(16) 3 3 ?
O4 Eu2 O9 87.54(16) 3 4_656 ?
O4 Eu2 O10 69.26(17) 3 4_656 ?
O4 Eu2 N6 74.13(18) 3 7_666 ?
O4 Eu2 C16 25.34(18) 3 3 ?
O4 Eu2 C47 76.56(18) 3 4_656 ?
O5 Eu2 O3 140.81(18) . 3 ?
O5 Eu2 O4 129.33(17) . 3 ?
O5 Eu2 O9 142.17(16) . 4_656 ?
O5 Eu2 O10 127.11(18) . 4_656 ?
O5 Eu2 O14 72.10(19) . . ?
O5 Eu2 N6 69.14(18) . 7_666 ?
O5 Eu2 C16 139.87(19) . 3 ?
O5 Eu2 C47 141.04(19) . 4_656 ?
O5 Eu2 O13 72.0(17) . . ?
O5 Eu2 O13A 71.2(13) . . ?
O9 Eu2 C16 76.88(17) 4_656 3 ?
O9 Eu2 C47 25.94(17) 4_656 4_656 ?
O10 Eu2 O3 91.34(16) 4_656 3 ?
O10 Eu2 O9 51.16(15) 4_656 4_656 ?
O10 Eu2 N6 72.55(18) 4_656 7_666 ?
O10 Eu2 C16 80.58(18) 4_656 3 ?
O10 Eu2 C47 25.24(17) 4_656 4_656 ?
O11 Eu2 O3 77.24(17) . 3 ?
O11 Eu2 O4 127.32(18) . 3 ?
O11 Eu2 O5 81.83(18) . . ?
O11 Eu2 O9 80.54(17) . 4_656 ?
O11 Eu2 O10 130.07(18) . 4_656 ?
O11 Eu2 O14 86.6(2) . . ?
O11 Eu2 N6 150.94(19) . 7_666 ?
O11 Eu2 C16 102.43(19) . 3 ?
O11 Eu2 C47 105.9(2) . 4_656 ?
O11 Eu2 O13 85.7(16) . . ?
O11 Eu2 O13A 79.8(13) . . ?
O14 Eu2 O3 137.98(18) . 3 ?
O14 Eu2 O4 138.3(2) . 3 ?
O14 Eu2 O9 73.67(18) . 4_656 ?
O14 Eu2 O10 69.98(18) . 4_656 ?
O14 Eu2 N6 85.7(2) . 7_666 ?
O14 Eu2 C16 147.27(19) . 3 ?
O14 Eu2 C47 70.38(18) . 4_656 ?
O14 Eu2 O13A 142.3(15) . . ?
N6 Eu2 O9 123.62(17) 7_666 4_656 ?
N6 Eu2 C16 99.1(2) 7_666 3 ?
N6 Eu2 C47 97.77(19) 7_666 4_656 ?
C16 Eu2 C47 76.89(19) 3 4_656 ?
O13 Eu2 O3 73.6(14) . 3 ?
O13 Eu2 O4 71(2) . 3 ?
O13 Eu2 O9 138.9(12) . 4_656 ?
O13 Eu2 O10 138(2) . 4_656 ?
O13 Eu2 O14 144.0(18) . . ?
O13 Eu2 N6 84.3(10) . 7_666 ?
O13 Eu2 C16 68.6(19) . 3 ?
O13 Eu2 C47 145(2) . 4_656 ?
O13A Eu2 C47 147.2(15) . 4_656 ?
C15 O1 Eu1 94.8(4) . . ?
C15 O2 Eu1 88.2(4) . . ?
Eu1 O3 Eu2 106.98(16) 2_656 3_445 ?
C16 O3 Eu1 131.0(4) . 2_656 ?
C16 O3 Eu2 92.3(4) . 3_445 ?
C16 O4 Eu2 94.7(4) . 3_445 ?
C31 O5 Eu2 148.1(5) . . ?
C31 O6 Eu1 145.3(5) . . ?
C32 O7 Eu1 93.5(4) . 4_646 ?
C32 O8 Eu1 91.7(4) . 4_646 ?
Eu1 O9 Eu2 108.34(17) . 4_646 ?
C47 O9 Eu1 131.7(4) . . ?
C47 O9 Eu2 93.2(4) . 4_646 ?
C47 O10 Eu2 95.3(4) . 4_646 ?
C48 O11 Eu2 146.8(5) . . ?
C48 O12 Eu1 133.2(5) . 4_656 ?
Eu2 O14 H14A 109.6 . . ?
Eu2 O14 H14B 113.0 . . ?
H14A O14 H14B 114.0 . . ?
N2 N1 C3 122.4(8) . . ?
C2 N1 N2 109.8(8) . . ?
C2 N1 C3 127.8(8) . . ?
N1 N2 C1 104.1(9) . . ?
C1 N3 C2 105.3(9) . . ?
N5 N4 C19 120.9(6) . . ?
C18 N4 N5 109.8(6) . . ?
C18 N4 C19 129.4(7) . . ?
C17 N5 N4 102.0(6) . . ?
C17 N6 Eu2 126.9(5) . 7_666 ?
C18 N6 Eu2 131.1(5) . 7_666 ?
C18 N6 C17 102.0(6) . . ?
N2 C1 H1 124.0 . . ?
N3 C1 N2 111.9(10) . . ?
N3 C1 H1 124.0 . . ?
N1 C2 N3 108.9(9) . . ?
N1 C2 H2 125.6 . . ?
N3 C2 H2 125.6 . . ?
C4 C3 N1 119.3(8) . . ?
C8 C3 N1 120.7(8) . . ?
C8 C3 C4 119.9(8) . . ?
C3 C4 H4 120.2 . . ?
C3 C4 C5 119.5(9) . . ?
C5 C4 H4 120.2 . . ?
C4 C5 H5 119.3 . . ?
C6 C5 C4 121.3(8) . . ?
C6 C5 H5 119.3 . . ?
C5 C6 C7 117.8(8) . . ?
C5 C6 C9 121.0(7) . . ?
C7 C6 C9 121.1(7) . . ?
C6 C7 H7 119.5 . . ?
C6 C7 C8 121.0(8) . . ?
C8 C7 H7 119.5 . . ?
C3 C8 C7 120.3(8) . . ?
C3 C8 H8 119.8 . . ?
C7 C8 H8 119.8 . . ?
C10 C9 C6 121.3(7) . . ?
C10 C9 C14 117.6(7) . . ?
C14 C9 C6 121.1(7) . . ?
C9 C10 H10 119.5 . . ?
C11 C10 C9 121.1(7) . . ?
C11 C10 H10 119.5 . . ?
C10 C11 C15 120.5(6) . . ?
C12 C11 C10 120.4(7) . . ?
C12 C11 C15 119.1(6) . . ?
C11 C12 H12 119.9 . . ?
C13 C12 C11 120.3(7) . . ?
C13 C12 H12 119.9 . . ?
C12 C13 C14 119.8(7) . . ?
C12 C13 C16 120.3(6) . . ?
C14 C13 C16 119.9(7) . . ?
C9 C14 H14 119.6 . . ?
C13 C14 C9 120.8(7) . . ?
C13 C14 H14 119.6 . . ?
O1 C15 C11 118.3(6) . . ?
O2 C15 O1 121.7(7) . . ?
O2 C15 C11 119.9(6) . . ?
O3 C16 Eu2 61.5(3) . 3_445 ?
O3 C16 C13 118.3(6) . . ?
O4 C16 Eu2 59.9(4) . 3_445 ?
O4 C16 O3 121.2(6) . . ?
O4 C16 C13 120.3(6) . . ?
C13 C16 Eu2 170.5(5) . 3_445 ?
N5 C17 N6 115.2(7) . . ?
N5 C17 H17 122.4 . . ?
N6 C17 H17 122.4 . . ?
N4 C18 N6 111.0(7) . . ?
N4 C18 H18 124.5 . . ?
N6 C18 H18 124.5 . . ?
C20 C19 N4 119.0(7) . . ?
C24 C19 N4 119.5(7) . . ?
C24 C19 C20 121.5(7) . . ?
C19 C20 H20 120.8 . . ?
C19 C20 C21 118.4(8) . . ?
C21 C20 H20 120.8 . . ?
C20 C21 H21 119.0 . . ?
C20 C21 C22 122.0(8) . . ?
C22 C21 H21 119.0 . . ?
C21 C22 C25 120.5(7) . . ?
C23 C22 C21 117.2(7) . . ?
C23 C22 C25 122.2(7) . . ?
C22 C23 H23 119.4 . . ?
C24 C23 C22 121.2(8) . . ?
C24 C23 H23 119.4 . . ?
C19 C24 C23 119.8(8) . . ?
C19 C24 H24 120.1 . . ?
C23 C24 H24 120.1 . . ?
C26 C25 C22 121.7(6) . . ?
C26 C25 C30 117.8(6) . . ?
C30 C25 C22 120.4(6) . . ?
C25 C26 H26 119.8 . . ?
C25 C26 C27 120.3(6) . . ?
C27 C26 H26 119.8 . . ?
C26 C27 C32 119.6(6) . . ?
C28 C27 C26 120.4(6) . . ?
C28 C27 C32 120.0(6) . . ?
C27 C28 H28 120.2 . . ?
C27 C28 C29 119.6(6) . . ?
C29 C28 H28 120.2 . . ?
C28 C29 C31 120.0(6) . . ?
C30 C29 C28 119.5(6) . . ?
C30 C29 C31 120.5(6) . . ?
C25 C30 H30 118.8 . . ?
C29 C30 C25 122.3(7) . . ?
C29 C30 H30 118.8 . . ?
O5 C31 C29 116.8(6) . . ?
O6 C31 O5 125.6(6) . . ?
O6 C31 C29 117.5(6) . . ?
O7 C32 Eu1 60.0(4) . 4_646 ?
O7 C32 O8 121.3(6) . . ?
O7 C32 C27 118.3(6) . . ?
O8 C32 Eu1 61.6(3) . 4_646 ?
O8 C32 C27 120.3(6) . . ?
C27 C32 Eu1 170.7(5) . 4_646 ?
C36 C35 N7 124.5(14) . . ?
C36 C35 N7A 114.2(10) . . ?
C40 C35 C36 123.0(8) . . ?
C40 C35 N7 111.3(13) . . ?
C40 C35 N7A 122.7(10) . . ?
C35 C36 H36 120.8 . . ?
C35 C36 C37 118.4(9) . . ?
C37 C36 H36 120.8 . . ?
C36 C37 H37 118.9 . . ?
C36 C37 C38 122.3(9) . . ?
C38 C37 H37 118.9 . . ?
C37 C38 C39 116.3(8) . . ?
C37 C38 C41 121.5(7) . . ?
C39 C38 C41 122.0(7) . . ?
C38 C39 H39 119.2 . . ?
C40 C39 C38 121.6(8) . . ?
C40 C39 H39 119.2 . . ?
C35 C40 C39 118.5(8) . . ?
C35 C40 H40 120.8 . . ?
C39 C40 H40 120.8 . . ?
C42 C41 C38 119.9(7) . . ?
C42 C41 C46 117.5(7) . . ?
C46 C41 C38 122.6(7) . . ?
C41 C42 H42 119.0 . . ?
C43 C42 C41 122.1(7) . . ?
C43 C42 H42 119.0 . . ?
C42 C43 C47 119.6(6) . . ?
C44 C43 C42 119.3(7) . . ?
C44 C43 C47 121.0(6) . . ?
C43 C44 H44 119.8 . . ?
C45 C44 C43 120.3(7) . . ?
C45 C44 H44 119.8 . . ?
C44 C45 C46 119.8(6) . . ?
C44 C45 C48 120.1(7) . . ?
C46 C45 C48 119.9(7) . . ?
C41 C46 H46 119.5 . . ?
C45 C46 C41 121.1(7) . . ?
C45 C46 H46 119.5 . . ?
O9 C47 Eu2 60.9(3) . 4_646 ?
O9 C47 C43 119.1(6) . . ?
O10 C47 Eu2 59.5(4) . 4_646 ?
O10 C47 O9 120.3(6) . . ?
O10 C47 C43 120.5(6) . . ?
C43 C47 Eu2 175.1(5) . 4_646 ?
O11 C48 O12 124.0(7) . . ?
O11 C48 C45 118.6(7) . . ?
O12 C48 C45 117.2(7) . . ?
C49 O13 Eu2 144(2) . . ?
N8 N7 C35 123(2) . . ?
N8 N7 C34 108.0 . . ?
C34 N7 C35 127(2) . . ?
N7 N8 C33 108.0 . . ?
N8 C33 H33 126.0 . . ?
N8 C33 N9 108.0 . . ?
N9 C33 H33 126.0 . . ?
C34 N9 C33 108.0 . . ?
N7 C34 H34 126.0 . . ?
N9 C34 N7 108.0 . . ?
N9 C34 H34 126.0 . . ?
C49 N10 C50 130.5(8) . . ?
C49 N10 C51 133.3(8) . . ?
C51 N10 C50 96.2(8) . . ?
O13 C49 N10 134(3) . . ?
O13 C49 H49 113.2 . . ?
N10 C49 H49 113.2 . . ?
N10 C50 H50A 109.5 . . ?
N10 C50 H50B 109.0 . . ?
N10 C50 H50C 109.9 . . ?
H50A C50 H50B 109.5 . . ?
H50A C50 H50C 109.5 . . ?
H50B C50 H50C 109.5 . . ?
N10 C51 H51A 109.0 . . ?
N10 C51 H51B 109.6 . . ?
N10 C51 H51C 109.8 . . ?
H51A C51 H51B 109.5 . . ?
H51A C51 H51C 109.5 . . ?
H51B C51 H51C 109.5 . . ?
Eu2 O13A H13A 125.4 . . ?
Eu2 O13A H13B 117.9 . . ?
H13A O13A H13B 109.5 . . ?
C34A N7A C35 134.1(11) . . ?
C34A N7A N8A 108.0 . . ?
N8A N7A C35 117.8(11) . . ?
N7A C34A H34A 126.0 . . ?
N7A C34A N9A 108.0 . . ?
N9A C34A H34A 126.0 . . ?
C33A N9A C34A 108.0 . . ?
N9A C33A H33A 126.0 . . ?
N9A C33A N8A 108.0 . . ?
N8A C33A H33A 126.0 . . ?
N7A N8A C33A 108.0 . . ?

loop_
_geom_bond_atom_site_label_1
_geom_bond_atom_site_label_2
_geom_bond_distance
_geom_bond_site_symmetry_2
_geom_bond_publ_flag
Eu1 Eu2 4.0426(5) 4_646 ?
Eu1 O1 2.376(5) . ?
Eu1 O2 2.529(5) . ?
Eu1 O3 2.468(4) 2_656 ?
Eu1 O6 2.297(4) . ?
Eu1 O7 2.424(5) 4_656 ?
Eu1 O8 2.460(5) 4_656 ?
Eu1 O9 2.419(5) . ?
Eu1 O12 2.343(5) 4_646 ?
Eu1 C32 2.795(7) 4_656 ?
Eu2 O3 2.561(5) 3 ?
Eu2 O4 2.528(5) 3 ?
Eu2 O5 2.348(5) . ?
Eu2 O9 2.566(5) 4_656 ?
Eu2 O10 2.537(5) 4_656 ?
Eu2 O11 2.329(5) . ?
Eu2 O14 2.421(5) . ?
Eu2 N6 2.565(6) 7_666 ?
Eu2 C16 2.911(7) 3 ?
Eu2 C47 2.933(7) 4_656 ?
Eu2 O13 2.410(13) . ?
Eu2 O13A 2.424(11) . ?
O1 C15 1.273(8) . ?
O2 C15 1.253(8) . ?
O3 C16 1.286(8) . ?
O4 C16 1.250(9) . ?
O5 C31 1.255(8) . ?
O6 C31 1.256(8) . ?
O7 C32 1.251(8) . ?
O8 C32 1.256(8) . ?
O9 C47 1.285(8) . ?
O10 C47 1.256(8) . ?
O11 C48 1.258(9) . ?
O12 C48 1.258(9) . ?
O14 H14A 0.8578 . ?
O14 H14B 0.8205 . ?
N1 N2 1.332(12) . ?
N1 C2 1.320(11) . ?
N1 C3 1.435(10) . ?
N2 C1 1.337(14) . ?
N3 C1 1.319(14) . ?
N3 C2 1.329(13) . ?
N4 N5 1.375(9) . ?
N4 C18 1.324(10) . ?
N4 C19 1.438(9) . ?
N5 C17 1.310(10) . ?
N6 C17 1.373(10) . ?
N6 C18 1.325(9) . ?
C1 H1 0.9300 . ?
C2 H2 0.9300 . ?
C3 C4 1.385(12) . ?
C3 C8 1.359(12) . ?
C4 H4 0.9300 . ?
C4 C5 1.393(12) . ?
C5 H5 0.9300 . ?
C5 C6 1.383(12) . ?
C6 C7 1.386(11) . ?
C6 C9 1.480(11) . ?
C7 H7 0.9300 . ?
C7 C8 1.396(12) . ?
C8 H8 0.9300 . ?
C9 C10 1.399(11) . ?
C9 C14 1.408(10) . ?
C10 H10 0.9300 . ?
C10 C11 1.381(10) . ?
C11 C12 1.378(10) . ?
C11 C15 1.511(10) . ?
C12 H12 0.9300 . ?
C12 C13 1.377(10) . ?
C13 C14 1.394(10) . ?
C13 C16 1.494(10) . ?
C14 H14 0.9300 . ?
C17 H17 0.9300 . ?
C18 H18 0.9300 . ?
C19 C20 1.376(11) . ?
C19 C24 1.372(11) . ?
C20 H20 0.9300 . ?
C20 C21 1.392(11) . ?
C21 H21 0.9300 . ?
C21 C22 1.399(11) . ?
C22 C23 1.398(11) . ?
C22 C25 1.470(10) . ?
C23 H23 0.9300 . ?
C23 C24 1.382(11) . ?
C24 H24 0.9300 . ?
C25 C26 1.395(10) . ?
C25 C30 1.396(10) . ?
C26 H26 0.9300 . ?
C26 C27 1.405(9) . ?
C27 C28 1.382(9) . ?
C27 C32 1.500(9) . ?
C28 H28 0.9300 . ?
C28 C29 1.395(10) . ?
C29 C30 1.376(9) . ?
C29 C31 1.506(9) . ?
C30 H30 0.9300 . ?
C35 C36 1.362(13) . ?
C35 C40 1.347(12) . ?
C35 N7 1.431(10) . ?
C35 N7A 1.424(8) . ?
C36 H36 0.9300 . ?
C36 C37 1.378(12) . ?
C37 H37 0.9300 . ?
C37 C38 1.392(12) . ?
C38 C39 1.404(12) . ?
C38 C41 1.479(10) . ?
C39 H39 0.9300 . ?
C39 C40 1.390(12) . ?
C40 H40 0.9300 . ?
C41 C42 1.393(10) . ?
C41 C46 1.405(10) . ?
C42 H42 0.9300 . ?
C42 C43 1.391(10) . ?
C43 C44 1.391(9) . ?
C43 C47 1.493(10) . ?
C44 H44 0.9300 . ?
C44 C45 1.384(10) . ?
C45 C46 1.398(10) . ?
C45 C48 1.499(10) . ?
C46 H46 0.9300 . ?
O13 C49 1.146(10) . ?
N7 N8 1.4200 . ?
N7 C34 1.4200 . ?
N8 C33 1.4200 . ?
C33 H33 0.9300 . ?
C33 N9 1.4200 . ?
N9 C34 1.4200 . ?
C34 H34 0.9300 . ?
N10 C49 1.295(10) . ?
N10 C50 1.498(10) . ?
N10 C51 1.468(10) . ?
C49 H49 0.9300 . ?
C50 H50A 0.9597 . ?
C50 H50B 0.9599 . ?
C50 H50C 0.9600 . ?
C51 H51A 0.9600 . ?
C51 H51B 0.9600 . ?
C51 H51C 0.9600 . ?
O13A H13A 0.8129 . ?
O13A H13B 0.8298 . ?
N7A C34A 1.4200 . ?
N7A N8A 1.4200 . ?
C34A H34A 0.9300 . ?
C34A N9A 1.4200 . ?
N9A C33A 1.4200 . ?
C33A H33A 0.9300 . ?
C33A N8A 1.4200 . ?

loop_
_geom_torsion_atom_site_label_1
_geom_torsion_atom_site_label_2
_geom_torsion_atom_site_label_3
_geom_torsion_atom_site_label_4
_geom_torsion
_geom_torsion_site_symmetry_1
_geom_torsion_site_symmetry_2
_geom_torsion_site_symmetry_3
_geom_torsion_site_symmetry_4
_geom_torsion_publ_flag
Eu1 O1 C15 O2 -14.7(8) . . . . ?
Eu1 O1 C15 C11 160.8(6) . . . . ?
Eu1 O2 C15 O1 13.8(7) . . . . ?
Eu1 O2 C15 C11 -161.7(6) . . . . ?
Eu1 O3 C16 Eu2 -115.0(5) 2_656 . . 3_445 ?
Eu1 O3 C16 O4 -108.7(7) 2_656 . . . ?
Eu1 O3 C16 C13 75.9(8) 2_656 . . . ?
Eu1 O6 C31 O5 78.8(11) . . . . ?
Eu1 O6 C31 C29 -101.7(8) . . . . ?
Eu1 O7 C32 O8 -6.5(7) 4_646 . . . ?
Eu1 O7 C32 C27 169.5(5) 4_646 . . . ?
Eu1 O8 C32 O7 6.3(7) 4_646 . . . ?
Eu1 O8 C32 C27 -169.5(6) 4_646 . . . ?
Eu1 O9 C47 Eu2 118.2(5) . . . 4_646 ?
Eu1 O9 C47 O10 120.8(6) . . . . ?
Eu1 O9 C47 C43 -56.3(8) . . . . ?
Eu1 O12 C48 O11 17.8(11) 4_656 . . . ?
Eu1 O12 C48 C45 -157.3(5) 4_656 . . . ?
Eu2 O3 C16 O4 6.3(7) 3_445 . . . ?
Eu2 O3 C16 C13 -169.2(6) 3_445 . . . ?
Eu2 O4 C16 O3 -6.4(7) 3_445 . . . ?
Eu2 O4 C16 C13 169.0(6) 3_445 . . . ?
Eu2 O5 C31 O6 38.5(14) . . . . ?
Eu2 O5 C31 C29 -141.0(7) . . . . ?
Eu2 O9 C47 O10 2.7(6) 4_646 . . . ?
Eu2 O9 C47 C43 -174.4(5) 4_646 . . . ?
Eu2 O10 C47 O9 -2.7(7) 4_646 . . . ?
Eu2 O10 C47 C43 174.4(5) 4_646 . . . ?
Eu2 O11 C48 O12 2.8(14) . . . . ?
Eu2 O11 C48 C45 177.8(6) . . . . ?
Eu2 N6 C17 N5 -177.1(5) 7_666 . . . ?
Eu2 N6 C18 N4 176.8(5) 7_666 . . . ?
Eu2 O13 C49 N10 152(6) . . . . ?
N1 N2 C1 N3 1.3(17) . . . . ?
N1 C3 C4 C5 178.5(10) . . . . ?
N1 C3 C8 C7 -178.6(9) . . . . ?
N2 N1 C2 N3 -1.4(14) . . . . ?
N2 N1 C3 C4 -12.9(15) . . . . ?
N2 N1 C3 C8 166.0(10) . . . . ?
N4 N5 C17 N6 -0.5(9) . . . . ?
N4 C19 C20 C21 -179.5(8) . . . . ?
N4 C19 C24 C23 -179.9(8) . . . . ?
N5 N4 C18 N6 1.4(9) . . . . ?
N5 N4 C19 C20 27.8(11) . . . . ?
N5 N4 C19 C24 -152.7(8) . . . . ?
C1 N3 C2 N1 2.1(15) . . . . ?
C2 N1 N2 C1 0.0(14) . . . . ?
C2 N1 C3 C4 166.3(11) . . . . ?
C2 N1 C3 C8 -14.8(16) . . . . ?
C2 N3 C1 N2 -2.2(17) . . . . ?
C3 N1 N2 C1 179.4(10) . . . . ?
C3 N1 C2 N3 179.3(10) . . . . ?
C3 C4 C5 C6 -0.1(18) . . . . ?
C4 C3 C8 C7 0.3(16) . . . . ?
C4 C5 C6 C7 0.7(16) . . . . ?
C4 C5 C6 C9 -179.7(10) . . . . ?
C5 C6 C7 C8 -0.8(15) . . . . ?
C5 C6 C9 C10 -147.8(9) . . . . ?
C5 C6 C9 C14 33.6(13) . . . . ?
C6 C7 C8 C3 0.3(16) . . . . ?
C6 C9 C10 C11 -179.5(7) . . . . ?
C6 C9 C14 C13 -179.7(7) . . . . ?
C7 C6 C9 C10 31.8(13) . . . . ?
C7 C6 C9 C14 -146.8(9) . . . . ?
C8 C3 C4 C5 -0.4(16) . . . . ?
C9 C6 C7 C8 179.6(9) . . . . ?
C9 C10 C11 C12 -1.2(12) . . . . ?
C9 C10 C11 C15 177.8(7) . . . . ?
C10 C9 C14 C13 1.7(12) . . . . ?
C10 C11 C12 C13 2.6(11) . . . . ?
C10 C11 C15 O1 171.3(7) . . . . ?
C10 C11 C15 O2 -13.1(11) . . . . ?
C11 C12 C13 C14 -1.8(11) . . . . ?
C11 C12 C13 C16 176.4(7) . . . . ?
C12 C11 C15 O1 -9.6(10) . . . . ?
C12 C11 C15 O2 166.0(7) . . . . ?
C12 C13 C14 C9 -0.4(12) . . . . ?
C12 C13 C16 O3 13.7(10) . . . . ?
C12 C13 C16 O4 -161.8(7) . . . . ?
C14 C9 C10 C11 -0.9(12) . . . . ?
C14 C13 C16 O3 -168.1(7) . . . . ?
C14 C13 C16 O4 16.4(11) . . . . ?
C15 C11 C12 C13 -176.5(7) . . . . ?
C16 C13 C14 C9 -178.6(7) . . . . ?
C17 N6 C18 N4 -1.6(9) . . . . ?
C18 N4 N5 C17 -0.5(9) . . . . ?
C18 N4 C19 C20 -152.2(9) . . . . ?
C18 N4 C19 C24 27.3(13) . . . . ?
C18 N6 C17 N5 1.3(9) . . . . ?
C19 N4 N5 C17 179.5(7) . . . . ?
C19 N4 C18 N6 -178.6(7) . . . . ?
C19 C20 C21 C22 -0.8(14) . . . . ?
C20 C19 C24 C23 -0.4(14) . . . . ?
C20 C21 C22 C23 -0.1(13) . . . . ?
C20 C21 C22 C25 -177.6(8) . . . . ?
C21 C22 C23 C24 0.8(13) . . . . ?
C21 C22 C25 C26 -142.9(8) . . . . ?
C21 C22 C25 C30 37.1(11) . . . . ?
C22 C23 C24 C19 -0.5(14) . . . . ?
C22 C25 C26 C27 179.9(7) . . . . ?
C22 C25 C30 C29 179.4(7) . . . . ?
C23 C22 C25 C26 39.8(12) . . . . ?
C23 C22 C25 C30 -140.2(8) . . . . ?
C24 C19 C20 C21 1.0(13) . . . . ?
C25 C22 C23 C24 178.2(8) . . . . ?
C25 C26 C27 C28 0.8(11) . . . . ?
C25 C26 C27 C32 -179.8(7) . . . . ?
C26 C25 C30 C29 -0.6(11) . . . . ?
C26 C27 C28 C29 -0.8(11) . . . . ?
C26 C27 C32 O7 173.1(7) . . . . ?
C26 C27 C32 O8 -11.0(11) . . . . ?
C27 C28 C29 C30 0.1(11) . . . . ?
C27 C28 C29 C31 179.0(6) . . . . ?
C28 C27 C32 O7 -7.6(11) . . . . ?
C28 C27 C32 O8 168.4(7) . . . . ?
C28 C29 C30 C25 0.6(12) . . . . ?
C28 C29 C31 O5 167.3(7) . . . . ?
C28 C29 C31 O6 -12.3(10) . . . . ?
C30 C25 C26 C27 -0.1(11) . . . . ?
C30 C29 C31 O5 -13.8(10) . . . . ?
C30 C29 C31 O6 166.6(7) . . . . ?
C31 C29 C30 C25 -178.3(7) . . . . ?
C32 C27 C28 C29 179.8(7) . . . . ?
C35 C36 C37 C38 0.1(16) . . . . ?
C35 N7 N8 C33 -163(2) . . . . ?
C35 N7 C34 N9 163(3) . . . . ?
C35 N7A C34A N9A -175.9(14) . . . . ?
C35 N7A N8A C33A 176.6(12) . . . . ?
C36 C35 C40 C39 1.2(16) . . . . ?
C36 C35 N7 N8 135.5(19) . . . . ?
C36 C35 N7 C34 -25(3) . . . . ?
C36 C35 N7A C34A 1.9(17) . . . . ?
C36 C35 N7A N8A -173.6(10) . . . . ?
C36 C37 C38 C39 0.8(14) . . . . ?
C36 C37 C38 C41 -174.2(9) . . . . ?
C37 C38 C39 C40 -0.7(13) . . . . ?
C37 C38 C41 C42 28.8(12) . . . . ?
C37 C38 C41 C46 -153.8(8) . . . . ?
C38 C39 C40 C35 -0.3(14) . . . . ?
C38 C41 C42 C43 176.2(7) . . . . ?
C38 C41 C46 C45 -177.0(7) . . . . ?
C39 C38 C41 C42 -146.0(8) . . . . ?
C39 C38 C41 C46 31.5(12) . . . . ?
C40 C35 C36 C37 -1.1(16) . . . . ?
C40 C35 N7 N8 -57(2) . . . . ?
C40 C35 N7 C34 142.8(19) . . . . ?
C40 C35 N7A C34A -174.3(11) . . . . ?
C40 C35 N7A N8A 10.2(15) . . . . ?
C41 C38 C39 C40 174.3(8) . . . . ?
C41 C42 C43 C44 2.2(11) . . . . ?
C41 C42 C43 C47 -173.6(7) . . . . ?
C42 C41 C46 C45 0.5(11) . . . . ?
C42 C43 C44 C45 -2.2(10) . . . . ?
C42 C43 C47 O9 164.7(6) . . . . ?
C42 C43 C47 O10 -12.4(10) . . . . ?
C43 C44 C45 C46 1.4(10) . . . . ?
C43 C44 C45 C48 -174.6(6) . . . . ?
C44 C43 C47 O9 -11.0(10) . . . . ?
C44 C43 C47 O10 171.9(6) . . . . ?
C44 C45 C46 C41 -0.5(11) . . . . ?
C44 C45 C48 O11 4.2(10) . . . . ?
C44 C45 C48 O12 179.5(6) . . . . ?
C46 C41 C42 C43 -1.3(11) . . . . ?
C46 C45 C48 O11 -171.8(7) . . . . ?
C46 C45 C48 O12 3.6(10) . . . . ?
C47 C43 C44 C45 173.5(6) . . . . ?
C48 C45 C46 C41 175.4(7) . . . . ?
N7 C35 C36 C37 164.9(17) . . . . ?
N7 C35 C40 C39 -166.4(15) . . . . ?
N7 N8 C33 N9 0.0 . . . . ?
N8 N7 C34 N9 0.0 . . . . ?
N8 C33 N9 C34 0.0 . . . . ?
C33 N9 C34 N7 0.0 . . . . ?
C34 N7 N8 C33 0.0 . . . . ?
C50 N10 C49 O13 -17(6) . . . . ?
C51 N10 C49 O13 163(6) . . . . ?
N7A C35 C36 C37 -177.3(10) . . . . ?
N7A C35 C40 C39 177.1(10) . . . . ?
N7A C34A N9A C33A 0.0 . . . . ?
C34A N7A N8A C33A 0.0 . . . . ?
C34A N9A C33A N8A 0.0 . . . . ?
N9A C33A N8A N7A 0.0 . . . . ?
N8A N7A C34A N9A 0.0 . . . . ?

loop_
_platon_squeeze_void_nr
_platon_squeeze_void_average_x
_platon_squeeze_void_average_y
_platon_squeeze_void_average_z
_platon_squeeze_void_volume
_platon_squeeze_void_count_electrons
_platon_squeeze_void_content
1 0.500 -0.045 0.250 208 79 ' '
2 0.000 -0.022 0.250 28 -1 ' '
3 0.500 0.045 0.750 208 79 ' '
4 0.000 0.022 0.750 29 -1 ' '
5 0.750 0.250 0.500 114 27 ' '
6 0.250 0.250 1.000 114 27 ' '
7 1.000 0.455 0.250 208 79 ' '
8 1.000 0.545 0.750 208 79 ' '
9 0.500 0.478 0.250 28 -1 ' '
10 0.500 0.522 0.750 29 -1 ' '
11 0.250 0.750 0.500 114 27 ' '
12 0.750 0.750 1.000 114 27 ' '
